data_2312868
loop_
_publ_author_name
'Tejchman, Waldemar'
'Zborowski, Krzysztof'
'Nitek, Wojciech'
'&#x17b;es&#x142;awska, Ewa'

_publ_section_title
;
 Structural insights into 3-[5-(chlorobenzylidene)rhodanine]propionic acid
 isomers with antibacterial activity.
;
_journal_coeditor_code JX3094
_journal_issue 7
_journal_name_full 'Acta crystallographica. Section C, Structural chemistry'
_journal_paper_doi 10.1107/S2053229625005169
_journal_volume 81
_journal_year 2025
_chemical_formula_iupac 'C13 H10 Cl N O3 S2'
_chemical_formula_moiety 'C13 H10 Cl N O3 S2'
_chemical_formula_sum 'C13 H10 Cl N O3 S2'
_chemical_formula_weight 327.79
_chemical_name_common
;
3-[5-(3-Chlorobenzylidene)-4-oxo-2-thioxothiazolidyn-3-yl]propanoic acid
;
_chemical_name_systematic
;
3-[5-(3-Chlorobenzylidene)-4-oxo-2-sulfanylidene-1,3-thiazoliden-3-yl]propanoic
acid
;
_space_group_IT_number 2
_space_group_name_Hall '-P 1'
_space_group_name_H-M_alt 'P -1'
_symmetry_cell_setting triclinic
_symmetry_space_group_name_Hall '-P 1'
_symmetry_space_group_name_H-M 'P -1'
_atom_sites_solution_hydrogens mixed
_atom_sites_solution_primary direct
_audit_creation_method 'WinGX routine CIF_UPDATE'
_cell_angle_alpha 80.726(2)
_cell_angle_beta 81.969(2)
_cell_angle_gamma 88.636(2)
_cell_formula_units_Z 2
_cell_length_a 4.57890(10)
_cell_length_b 10.8841(3)
_cell_length_c 14.2344(3)
_cell_measurement_reflns_used 4563
_cell_measurement_temperature 100(2)
_cell_measurement_theta_max 70.711
_cell_measurement_theta_min 4.116
_cell_volume 693.26(3)
_computing_cell_refinement
;
CrysAlis PRO (Rigaku OD, 2020)
;
_computing_data_collection
;
CrysAlis PRO (Rigaku OD, 2020)
;
_computing_data_reduction
;
CrysAlis PRO (Rigaku OD, 2020)
;
_computing_structure_refinement
;
SHELXL2019 (Sheldrick, 2015<i>b</i>)
;
_computing_structure_solution
;
SIR2014 (Burla <i>et al.</i>,  2015)
;
_diffrn_ambient_temperature 100(2)
_diffrn_detector 'Hybrid Pixel Array Detector'
_diffrn_detector_area_resol_mean 10
_diffrn_measured_fraction_theta_full 0.998
_diffrn_measured_fraction_theta_max 0.968
_diffrn_measurement_device 'four-circle diffractometer'
_diffrn_measurement_device_type 'Rigaku XtaLAB Synergy Dualflex diffractometer with a HyPix detector'
_diffrn_measurement_method '\w scans'
_diffrn_radiation_monochromator mirror
_diffrn_radiation_probe x-ray
_diffrn_radiation_type CuK\a
_diffrn_radiation_wavelength 1.54184
_diffrn_reflns_av_R_equivalents 0.0437
_diffrn_reflns_av_unetI/netI 0.0562
_diffrn_reflns_limit_h_max 5
_diffrn_reflns_limit_h_min -5
_diffrn_reflns_limit_k_max 13
_diffrn_reflns_limit_k_min -13
_diffrn_reflns_limit_l_max 17
_diffrn_reflns_limit_l_min -17
_diffrn_reflns_number 11226
_diffrn_reflns_theta_full 67.684
_diffrn_reflns_theta_max 70.879
_diffrn_reflns_theta_min 3.176
_diffrn_source 'micro-focus sealed X-ray tube'
_exptl_absorpt_coefficient_mu 5.32
_exptl_absorpt_correction_T_max 1
_exptl_absorpt_correction_T_min 0.313
_exptl_absorpt_correction_type gaussian
_exptl_absorpt_process_details
;
(CrysAlis PRO; Rigaku OD, 2020)
;
_exptl_crystal_colour 'clear yellow'
_exptl_crystal_density_diffrn 1.57
_exptl_crystal_description needle
_exptl_crystal_F_000 336
_exptl_crystal_size_max 0.52
_exptl_crystal_size_mid 0.034
_exptl_crystal_size_min 0.021
_refine_diff_density_max 0.347
_refine_diff_density_min -0.349
_refine_ls_extinction_method none
_refine_ls_goodness_of_fit_ref 1.082
_refine_ls_hydrogen_treatment mixed
_refine_ls_matrix_type full
_refine_ls_number_parameters 195
_refine_ls_number_reflns 2599
_refine_ls_number_restraints 1
_refine_ls_restrained_S_all 1.088
_refine_ls_R_factor_all 0.0356
_refine_ls_R_factor_gt 0.0327
_refine_ls_shift/su_max 0.001
_refine_ls_shift/su_mean 0
_refine_ls_structure_factor_coef Fsqd
_refine_ls_weighting_details 'w=1/[\s^2^(Fo^2^)+(0.0484P)^2^+0.3221P] where P=(Fo^2^+2Fc^2^)/3'
_refine_ls_weighting_scheme calc
_refine_ls_wR_factor_gt 0.0883
_refine_ls_wR_factor_ref 0.0903
_reflns_number_gt 2355
_reflns_number_total 2599
_reflns_threshold_expression 'I > 2\s(I)'
_cod_data_source_file jx3094sup1.cif
_cod_data_source_block 2p
_cod_database_code 2312868
_shelx_estimated_absorpt_t_min 0.168
_shelx_estimated_absorpt_t_max 0.896

loop_
_symmetry_equiv_pos_as_xyz
'x, y, z'
'-x, -y, -z'

loop_
_atom_site_type_symbol
_atom_site_label
_atom_site_fract_x
_atom_site_fract_y
_atom_site_fract_z
_atom_site_U_iso_or_equiv
_atom_site_adp_type
_atom_site_calc_flag
_atom_site_occupancy
_atom_site_disorder_assembly
_atom_site_disorder_group
Cl Cl1A 0.60462(14) 0.43403(5) 0.89140(4) 0.0349(2) Uani d 0.943(2) A 1
Cl Cl1B 1.2851(19) 0.8231(8) 0.9045(6) 0.038(3) Uani d 0.057(2) A 2
S S1 0.40413(9) 0.64432(4) 0.54429(3) 0.01861(14) Uani d 1 . .
S S2 0.09344(10) 0.62452(4) 0.37653(3) 0.02155(15) Uani d 1 . .
O O1 0.7636(3) 0.95489(12) 0.42323(9) 0.0235(3) Uani d 1 . .
O O2 0.3827(5) 0.99258(18) 0.11352(11) 0.0582(6) Uani d 1 . .
O O3 0.7101(5) 0.86553(18) 0.05005(11) 0.0553(6) Uani d 1 . .
N N3 0.4399(3) 0.81299(14) 0.39352(10) 0.0189(3) Uani d 1 . .
C C2 0.3086(4) 0.70039(17) 0.43022(13) 0.0190(4) Uani d 1 . .
C C4 0.6238(4) 0.85945(16) 0.45000(12) 0.0185(4) Uani d 1 . .
C C5 0.6218(4) 0.77512(16) 0.54269(12) 0.0183(4) Uani d 1 . .
C C6 0.7774(4) 0.80708(17) 0.60872(13) 0.0192(4) Uani d 1 . .
H H6 0.878461 0.884149 0.589247 0.023 Uiso calc 1 . .
C C7 0.8187(4) 0.74491(17) 0.70458(13) 0.0197(4) Uani d 1 . .
C C8 0.9974(4) 0.80546(18) 0.75562(13) 0.0226(4) Uani d 1 . .
H H8 1.083208 0.88362 0.727145 0.027 Uiso calc 1 . .
C C9 1.0495(5) 0.75273(19) 0.84641(14) 0.0271(4) Uani d 1 . .
H H1B 1.152229 0.796664 0.881845 0.033 Uiso d 0.943(2) A .
C C10 0.9276(5) 0.63909(19) 0.88962(14) 0.0274(4) Uani d 1 . .
H H10 0.962139 0.603217 0.95249 0.033 Uiso calc 1 . .
C C11 0.7529(5) 0.57848(17) 0.83881(14) 0.0252(4) Uani d 1 . .
H H1A 0.668598 0.502752 0.867544 0.03 Uiso d 0.057(2) A .
C C12 0.6960(4) 0.62968(17) 0.74752(13) 0.0229(4) Uani d 1 . .
H H12 0.574763 0.586848 0.714483 0.027 Uiso calc 1 . .
C C13 0.3989(4) 0.88277(17) 0.29928(12) 0.0205(4) Uani d 1 . .
H H13A 0.449206 0.971267 0.296963 0.025 Uiso calc 1 . .
H H13B 0.189021 0.878673 0.29032 0.025 Uiso calc 1 . .
C C14 0.5895(4) 0.83186(18) 0.21805(13) 0.0239(4) Uani d 1 . .
H H14A 0.799377 0.835035 0.22726 0.029 Uiso calc 1 . .
H H14B 0.537473 0.743712 0.219651 0.029 Uiso calc 1 . .
C C15 0.5485(5) 0.90482(19) 0.12246(14) 0.0271(4) Uani d 1 . .
H H3 0.684(9) 0.914(4) -0.002(3) 0.091(12) Uiso d 1 . .

loop_
_atom_site_aniso_label
_atom_site_aniso_U_11
_atom_site_aniso_U_22
_atom_site_aniso_U_33
_atom_site_aniso_U_12
_atom_site_aniso_U_13
_atom_site_aniso_U_23
Cl1A 0.0610(4) 0.0240(3) 0.0194(3) -0.0121(2) -0.0102(2) 0.00322(19)
Cl1B 0.042(6) 0.044(6) 0.028(5) -0.006(4) -0.012(4) 0.001(4)
S1 0.0219(2) 0.0193(2) 0.0146(2) -0.00359(16) -0.00525(17) 0.00014(16)
S2 0.0223(3) 0.0244(3) 0.0191(2) -0.00467(17) -0.00708(18) -0.00267(17)
O1 0.0293(7) 0.0220(7) 0.0190(6) -0.0061(5) -0.0058(5) 0.0003(5)
O2 0.0890(15) 0.0617(12) 0.0172(8) 0.0437(11) -0.0024(8) 0.0032(7)
O3 0.0817(14) 0.0619(12) 0.0153(7) 0.0401(11) -0.0006(8) 0.0034(7)
N3 0.0215(8) 0.0207(7) 0.0142(7) -0.0017(6) -0.0044(6) 0.0000(6)
C2 0.0178(9) 0.0215(9) 0.0175(9) 0.0001(7) -0.0026(7) -0.0024(7)
C4 0.0197(9) 0.0207(9) 0.0153(8) 0.0004(7) -0.0031(7) -0.0028(7)
C5 0.0188(9) 0.0186(9) 0.0169(9) -0.0015(7) -0.0022(7) -0.0012(7)
C6 0.0216(9) 0.0182(8) 0.0179(9) -0.0017(7) -0.0034(7) -0.0025(7)
C7 0.0206(9) 0.0231(9) 0.0157(9) 0.0019(7) -0.0027(7) -0.0039(7)
C8 0.0252(10) 0.0234(9) 0.0195(9) -0.0026(7) -0.0048(7) -0.0022(7)
C9 0.0321(11) 0.0296(10) 0.0214(10) -0.0018(8) -0.0097(8) -0.0037(8)
C10 0.0374(11) 0.0291(10) 0.0165(9) 0.0006(8) -0.0097(8) -0.0009(8)
C11 0.0369(11) 0.0196(9) 0.0181(9) -0.0030(8) -0.0040(8) 0.0000(7)
C12 0.0295(10) 0.0236(9) 0.0170(9) -0.0021(8) -0.0059(8) -0.0050(7)
C13 0.0244(9) 0.0218(9) 0.0154(9) -0.0003(7) -0.0074(7) 0.0004(7)
C14 0.0292(10) 0.0271(10) 0.0152(9) 0.0008(8) -0.0067(7) 0.0000(7)
C15 0.0341(11) 0.0301(10) 0.0166(9) 0.0026(8) -0.0042(8) -0.0017(8)

loop_
_atom_type_symbol
_atom_type_description
_atom_type_scat_dispersion_real
_atom_type_scat_dispersion_imag
_atom_type_scat_source
C C 0.0181 0.0091 'International Tables Vol C Tables 4.2.6.8 and 6.1.1.4'
H H 0 0 'International Tables Vol C Tables 4.2.6.8 and 6.1.1.4'
Cl Cl 0.3639 0.7018 'International Tables Vol C Tables 4.2.6.8 and 6.1.1.4'
N N 0.0311 0.018 'International Tables Vol C Tables 4.2.6.8 and 6.1.1.4'
O O 0.0492 0.0322 'International Tables Vol C Tables 4.2.6.8 and 6.1.1.4'
S S 0.3331 0.5567 'International Tables Vol C Tables 4.2.6.8 and 6.1.1.4'

loop_
_exptl_crystal_face_index_h
_exptl_crystal_face_index_k
_exptl_crystal_face_index_l
_exptl_crystal_face_perp_dist
0 0 1 0.0151
0 0 -1 0.0059
0 1 0 0.0131
0 -1 0 0.0142
-1 0 0 0.2643
1 0 0 0.2632

loop_
_geom_angle_atom_site_label_1
_geom_angle_atom_site_label_2
_geom_angle_atom_site_label_3
_geom_angle_site_symmetry_1
_geom_angle_site_symmetry_3
_geom_angle
_geom_angle_publ_flag
C11 Cl1A H1A . . 2 ?
C9 Cl1B H1B . . 9.9 ?
C2 S1 C5 . . 92.43(8) ?
C15 O3 H3 . . 109(3) ?
C2 N3 C4 . . 116.71(14) ?
C2 N3 C13 . . 123.09(15) ?
C4 N3 C13 . . 120.19(14) ?
N3 C2 S2 . . 125.97(14) ?
N3 C2 S1 . . 110.80(12) ?
S2 C2 S1 . . 123.22(11) ?
O1 C4 N3 . . 122.79(15) ?
O1 C4 C5 . . 127.02(16) ?
N3 C4 C5 . . 110.19(15) ?
C6 C5 C4 . . 118.90(16) ?
C6 C5 S1 . . 131.31(14) ?
C4 C5 S1 . . 109.78(12) ?
C5 C6 C7 . . 131.70(17) ?
C5 C6 H6 . . 114.1 ?
C7 C6 H6 . . 114.1 ?
C12 C7 C8 . . 118.73(16) ?
C12 C7 C6 . . 124.26(16) ?
C8 C7 C6 . . 117.01(16) ?
C9 C8 C7 . . 120.75(18) ?
C9 C8 H8 . . 119.6 ?
C7 C8 H8 . . 119.6 ?
C8 C9 C10 . . 120.88(18) ?
C8 C9 Cl1B . . 120.1(4) ?
C10 C9 Cl1B . . 118.9(3) ?
C8 C9 H1B . . 120.1 ?
C10 C9 H1B . . 118.7 ?
Cl1B C9 H1B . . 8.6 ?
C9 C10 C11 . . 118.43(17) ?
C9 C10 H10 . . 120.8 ?
C11 C10 H10 . . 120.8 ?
C12 C11 C10 . . 121.87(17) ?
C12 C11 Cl1A . . 119.27(15) ?
C10 C11 Cl1A . . 118.86(14) ?
C12 C11 H1A . . 119.1 ?
C10 C11 H1A . . 119 ?
Cl1A C11 H1A . . 1.8 ?
C11 C12 C7 . . 119.34(17) ?
C11 C12 H12 . . 120.3 ?
C7 C12 H12 . . 120.3 ?
N3 C13 C14 . . 111.89(15) ?
N3 C13 H13A . . 109.2 ?
C14 C13 H13A . . 109.2 ?
N3 C13 H13B . . 109.2 ?
C14 C13 H13B . . 109.2 ?
H13A C13 H13B . . 107.9 ?
C15 C14 C13 . . 111.35(16) ?
C15 C14 H14A . . 109.4 ?
C13 C14 H14A . . 109.4 ?
C15 C14 H14B . . 109.4 ?
C13 C14 H14B . . 109.4 ?
H14A C14 H14B . . 108 ?
O2 C15 O3 . . 123.39(18) ?
O2 C15 C14 . . 122.80(18) ?
O3 C15 C14 . . 113.81(17) ?

loop_
_geom_bond_atom_site_label_1
_geom_bond_atom_site_label_2
_geom_bond_site_symmetry_2
_geom_bond_distance
_geom_bond_publ_flag
Cl1A C11 . 1.7386(19) ?
Cl1A H1A . 0.8132 ?
Cl1B C9 . 1.711(5) ?
Cl1B H1B . 0.8067 ?
S1 C2 . 1.7514(18) ?
S1 C5 . 1.7526(18) ?
S2 C2 . 1.6397(18) ?
O1 C4 . 1.213(2) ?
O2 C15 . 1.208(3) ?
O3 C15 . 1.306(3) ?
O3 H3 . 0.86(4) ?
N3 C2 . 1.370(2) ?
N3 C4 . 1.397(2) ?
N3 C13 . 1.465(2) ?
C4 C5 . 1.480(2) ?
C5 C6 . 1.348(2) ?
C6 C7 . 1.457(2) ?
C6 H6 . 0.95 ?
C7 C12 . 1.397(3) ?
C7 C8 . 1.407(3) ?
C8 C9 . 1.377(3) ?
C8 H8 . 0.95 ?
C9 C10 . 1.383(3) ?
C9 H1B . 0.9268 ?
C10 C11 . 1.392(3) ?
C10 H10 . 0.95 ?
C11 C12 . 1.386(3) ?
C11 H1A . 0.9264 ?
C12 H12 . 0.95 ?
C13 C14 . 1.519(3) ?
C13 H13A . 0.99 ?
C13 H13B . 0.99 ?
C14 C15 . 1.494(3) ?
C14 H14A . 0.99 ?
C14 H14B . 0.99 ?

loop_
_geom_hbond_atom_site_label_D
_geom_hbond_atom_site_label_H
_geom_hbond_atom_site_label_A
_geom_hbond_site_symmetry_A
_geom_hbond_distance_DH
_geom_hbond_distance_HA
_geom_hbond_distance_DA
_geom_hbond_angle_DHA
_geom_hbond_publ_flag
O3 H3 O2 2_675 0.86(4) 1.80(4) 2.659(2) 177(4) yes
O3 H3 Cl1B 1_454 0.86(4) 2.70(4) 3.125(6) 113(3) yes

loop_
_geom_torsion_atom_site_label_1
_geom_torsion_atom_site_label_2
_geom_torsion_atom_site_label_3
_geom_torsion_atom_site_label_4
_geom_torsion_site_symmetry_1
_geom_torsion_site_symmetry_2
_geom_torsion_site_symmetry_3
_geom_torsion_site_symmetry_4
_geom_torsion
_geom_torsion_publ_flag
C4 N3 C2 S2 . . . . -177.83(13) ?
C13 N3 C2 S2 . . . . 1.1(3) ?
C4 N3 C2 S1 . . . . 1.4(2) ?
C13 N3 C2 S1 . . . . -179.65(13) ?
C5 S1 C2 N3 . . . . 0.42(14) ?
C5 S1 C2 S2 . . . . 179.70(13) ?
C2 N3 C4 O1 . . . . 176.20(17) ?
C13 N3 C4 O1 . . . . -2.8(3) ?
C2 N3 C4 C5 . . . . -2.9(2) ?
C13 N3 C4 C5 . . . . 178.13(15) ?
O1 C4 C5 C6 . . . . 3.6(3) ?
N3 C4 C5 C6 . . . . -177.30(16) ?
O1 C4 C5 S1 . . . . -176.03(16) ?
N3 C4 C5 S1 . . . . 3.03(18) ?
C2 S1 C5 C6 . . . . 178.42(19) ?
C2 S1 C5 C4 . . . . -1.97(13) ?
C4 C5 C6 C7 . . . . -179.89(17) ?
S1 C5 C6 C7 . . . . -0.3(3) ?
C5 C6 C7 C12 . . . . 1.2(3) ?
C5 C6 C7 C8 . . . . -179.63(19) ?
C12 C7 C8 C9 . . . . -0.4(3) ?
C6 C7 C8 C9 . . . . -179.56(17) ?
C7 C8 C9 C10 . . . . 0.0(3) ?
C7 C8 C9 Cl1B . . . . 176.1(4) ?
C8 C9 C10 C11 . . . . 0.6(3) ?
Cl1B C9 C10 C11 . . . . -175.5(4) ?
C9 C10 C11 C12 . . . . -0.9(3) ?
C9 C10 C11 Cl1A . . . . 178.68(16) ?
C10 C11 C12 C7 . . . . 0.5(3) ?
Cl1A C11 C12 C7 . . . . -179.05(14) ?
C8 C7 C12 C11 . . . . 0.1(3) ?
C6 C7 C12 C11 . . . . 179.23(17) ?
C2 N3 C13 C14 . . . . -79.4(2) ?
C4 N3 C13 C14 . . . . 99.53(18) ?
N3 C13 C14 C15 . . . . -179.28(15) ?
C13 C14 C15 O2 . . . . -0.1(3) ?
C13 C14 C15 O3 . . . . 179.35(19) ?

_cod_database_fobs_code 2312868
